data_1560449
loop_
_publ_author_name
'Wang, Rong-Yan'
'Zhang, Xiao'
'Yang, Qing-Feng'
'Huo, Qi-Sheng'
'Yu, Jie-Hui'
'Xu, Jia-Ning'
'Xu, Ji-Qing'

_publ_section_title
;
 New copper(I) iodides with bisimidazole molecules: Synthesis, structural
 characterization and photoluminescence property
;
_journal_name_full 'Journal of Solid State Chemistry'
_journal_page_first 176
_journal_page_last 185
_journal_paper_doi 10.1016/j.jssc.2017.04.022
_journal_volume 251
_journal_year 2017
_chemical_formula_sum 'C12 H10 Cu4 I4 N4 O0'
_chemical_formula_weight 972.00
_space_group_IT_number 2
_space_group_name_Hall '-P 1'
_space_group_name_H-M_alt 'P -1'
_symmetry_cell_setting triclinic
_symmetry_space_group_name_H-M 'P -1'
_atom_sites_solution_hydrogens geom
_atom_sites_solution_primary direct
_atom_sites_solution_secondary difmap
_cell_angle_alpha 114.32(3)
_cell_angle_beta 98.43(3)
_cell_angle_gamma 91.08(3)
_cell_formula_units_Z 1
_cell_length_a 4.1668(8)
_cell_length_b 11.069(2)
_cell_length_c 11.972(2)
_cell_measurement_reflns_used 4579
_cell_measurement_temperature 293(2)
_cell_measurement_theta_max 27.56
_cell_measurement_theta_min 3.305
_cell_volume 495.8(2)
_computing_cell_refinement Process-auto
_computing_data_collection Process-auto
_computing_data_reduction Process-auto
_computing_structure_refinement 'SHELXL-97 (Sheldrick, 1997)'
_computing_structure_solution 'SHELXS-97 (Sheldrick, 1990)'
_diffrn_ambient_temperature 293(2)
_diffrn_detector_area_resol_mean 10.0
_diffrn_measured_fraction_theta_full 0.987
_diffrn_measured_fraction_theta_max 0.987
_diffrn_measurement_device_type 'Rigaku RAXIS-RAPID'
_diffrn_measurement_method omega-scan
_diffrn_radiation_monochromator graphite
_diffrn_radiation_source 'fine-focus sealed tube'
_diffrn_radiation_type MoK\a
_diffrn_radiation_wavelength 0.71073
_diffrn_reflns_av_R_equivalents 0.0329
_diffrn_reflns_av_sigmaI/netI 0.0423
_diffrn_reflns_limit_h_max 5
_diffrn_reflns_limit_h_min -5
_diffrn_reflns_limit_k_max 14
_diffrn_reflns_limit_k_min -14
_diffrn_reflns_limit_l_max 15
_diffrn_reflns_limit_l_min -15
_diffrn_reflns_number 4898
_diffrn_reflns_theta_full 27.48
_diffrn_reflns_theta_max 27.48
_diffrn_reflns_theta_min 3.30
_diffrn_standards_decay_% 0
_diffrn_standards_interval_count 0
_diffrn_standards_interval_time 0
_diffrn_standards_number 0
_exptl_absorpt_coefficient_mu 10.460
_exptl_absorpt_correction_T_max 0.285
_exptl_absorpt_correction_T_min 0.280
_exptl_absorpt_correction_type empirical
_exptl_absorpt_process_details Process-auto
_exptl_crystal_colour RED
_exptl_crystal_density_diffrn 3.255
_exptl_crystal_density_method 'not measured'
_exptl_crystal_description COLUMNAR
_exptl_crystal_F_000 438
_exptl_crystal_size_max 0.13
_exptl_crystal_size_mid 0.13
_exptl_crystal_size_min 0.12
_refine_diff_density_max 1.339
_refine_diff_density_min -1.813
_refine_diff_density_rms 0.265
_refine_ls_extinction_method none
_refine_ls_goodness_of_fit_ref 1.117
_refine_ls_hydrogen_treatment constr
_refine_ls_matrix_type full
_refine_ls_number_parameters 109
_refine_ls_number_reflns 2258
_refine_ls_number_restraints 0
_refine_ls_restrained_S_all 1.117
_refine_ls_R_factor_all 0.0442
_refine_ls_R_factor_gt 0.0378
_refine_ls_shift/su_max 0.000
_refine_ls_shift/su_mean 0.000
_refine_ls_structure_factor_coef Fsqd
_refine_ls_weighting_details 'calc w=1/[\s^2^(Fo^2^)+(0.0634P)^2^+0.9851P] where P=(Fo^2^+2Fc^2^)/3'
_refine_ls_weighting_scheme calc
_refine_ls_wR_factor_gt 0.1106
_refine_ls_wR_factor_ref 0.1131
_reflns_number_gt 1922
_reflns_number_total 2258
_reflns_threshold_expression >2sigma(I)
_cod_data_source_file JSSC-2017-251-176.CIF
_cod_data_source_block 5
_cod_original_cell_volume 495.82(17)
_cod_original_sg_symbol_H-M P-1
_cod_database_code 1560449

loop_
_symmetry_equiv_pos_as_xyz
'x, y, z'
'-x, -y, -z'

loop_
_atom_site_label
_atom_site_type_symbol
_atom_site_fract_x
_atom_site_fract_y
_atom_site_fract_z
_atom_site_U_iso_or_equiv
_atom_site_adp_type
_atom_site_occupancy
_atom_site_symmetry_multiplicity
_atom_site_calc_flag
_atom_site_refinement_flags
_atom_site_disorder_assembly
_atom_site_disorder_group
Cu1 Cu 0.8148(3) 0.73293(12) -0.09745(9) 0.0505(3) Uani 1 1 d . . .
Cu2 Cu 0.2973(3) 0.58791(10) -0.02995(10) 0.0525(3) Uani 1 1 d . . .
I1 I 0.37821(11) 0.84189(4) 0.04425(4) 0.03573(16) Uani 1 1 d . . .
I2 I 0.27475(10) 0.53954(4) 0.17278(3) 0.03150(16) Uani 1 1 d . . .
N1 N 0.7614(15) 0.7525(6) -0.2570(5) 0.0346(12) Uani 1 1 d . . .
N2 N 0.7995(15) 0.8345(6) -0.3944(5) 0.0340(12) Uani 1 1 d . . .
C1 C 0.559(2) 0.6738(8) -0.3668(7) 0.0457(17) Uani 1 1 d . . .
H1A H 0.4275 0.5988 -0.3800 0.055 Uiso 1 1 calc R . .
C2 C 0.582(2) 0.7227(8) -0.4522(7) 0.0462(18) Uani 1 1 d . . .
H2A H 0.4733 0.6876 -0.5340 0.055 Uiso 1 1 calc R . .
C3 C 0.9000(18) 0.8468(7) -0.2775(6) 0.0364(14) Uani 1 1 d . . .
H3A H 1.0499 0.9143 -0.2185 0.044 Uiso 1 1 calc R . .
C4 C 0.9018(17) 0.9196(7) -0.4479(6) 0.0333(13) Uani 1 1 d . . .
C5 C 0.989(2) 1.0513(7) -0.3732(6) 0.0411(17) Uani 1 1 d . . .
H5A H 0.9793 1.0853 -0.2887 0.049 Uiso 1 1 calc R . .
C6 C 1.092(2) 1.1338(7) -0.4250(6) 0.0403(16) Uani 1 1 d . . .
H6A H 1.1561 1.2234 -0.3754 0.048 Uiso 1 1 calc R . .

loop_
_atom_site_aniso_label
_atom_site_aniso_U_11
_atom_site_aniso_U_22
_atom_site_aniso_U_33
_atom_site_aniso_U_23
_atom_site_aniso_U_13
_atom_site_aniso_U_12
Cu1 0.0542(6) 0.0659(7) 0.0387(5) 0.0291(5) 0.0090(4) 0.0028(5)
Cu2 0.0594(6) 0.0419(5) 0.0546(6) 0.0186(4) 0.0089(5) 0.0055(5)
I1 0.0321(2) 0.0311(3) 0.0406(3) 0.01061(19) 0.01005(19) -0.00167(17)
I2 0.0335(2) 0.0312(2) 0.0283(2) 0.01129(17) 0.00481(17) -0.00096(17)
N1 0.045(3) 0.041(3) 0.028(2) 0.023(2) 0.009(2) 0.001(3)
N2 0.044(3) 0.034(3) 0.028(2) 0.015(2) 0.010(2) 0.004(2)
C1 0.054(4) 0.039(4) 0.045(4) 0.020(3) 0.002(3) -0.008(3)
C2 0.055(5) 0.047(4) 0.035(3) 0.020(3) -0.001(3) -0.006(4)
C3 0.047(4) 0.033(3) 0.028(3) 0.013(3) 0.003(3) 0.000(3)
C4 0.041(3) 0.035(3) 0.028(3) 0.018(2) 0.004(3) 0.003(3)
C5 0.061(5) 0.039(4) 0.027(3) 0.018(3) 0.009(3) -0.003(3)
C6 0.061(5) 0.032(3) 0.030(3) 0.012(3) 0.015(3) 0.005(3)

loop_
_atom_type_symbol
_atom_type_description
_atom_type_scat_dispersion_real
_atom_type_scat_dispersion_imag
_atom_type_scat_source
C C 0.0033 0.0016 'International Tables Vol C Tables 4.2.6.8 and 6.1.1.4'
H H 0.0000 0.0000 'International Tables Vol C Tables 4.2.6.8 and 6.1.1.4'
N N 0.0061 0.0033 'International Tables Vol C Tables 4.2.6.8 and 6.1.1.4'
O O 0.0106 0.0060 'International Tables Vol C Tables 4.2.6.8 and 6.1.1.4'
I I -0.4742 1.8119 'International Tables Vol C Tables 4.2.6.8 and 6.1.1.4'
Cu Cu 0.3201 1.2651 'International Tables Vol C Tables 4.2.6.8 and 6.1.1.4'

loop_
_geom_angle_atom_site_label_1
_geom_angle_atom_site_label_2
_geom_angle_atom_site_label_3
_geom_angle
_geom_angle_site_symmetry_1
_geom_angle_site_symmetry_3
N1 Cu1 I1 112.46(18) . 1_655
N1 Cu1 I1 115.02(18) . .
I1 Cu1 I1 104.81(5) 1_655 .
N1 Cu1 I2 103.48(18) . 2_665
I1 Cu1 I2 113.90(5) 1_655 2_665
I1 Cu1 I2 107.35(5) . 2_665
N1 Cu1 Cu2 123.43(18) . 1_655
I1 Cu1 Cu2 56.23(4) 1_655 1_655
I1 Cu1 Cu2 121.47(5) . 1_655
I2 Cu1 Cu2 57.68(4) 2_665 1_655
N1 Cu1 Cu2 123.12(18) . .
I1 Cu1 Cu2 124.42(5) 1_655 .
I1 Cu1 Cu2 53.18(3) . .
I2 Cu1 Cu2 54.18(4) 2_665 .
Cu2 Cu1 Cu2 90.16(5) 1_655 .
I1 Cu2 I2 112.47(5) . 2_665
I1 Cu2 I2 118.01(5) . 2_565
I2 Cu2 I2 101.96(5) 2_665 2_565
I1 Cu2 I2 107.50(5) . .
I2 Cu2 I2 116.10(5) 2_665 .
I2 Cu2 I2 100.57(5) 2_565 .
I1 Cu2 Cu1 57.92(4) . 1_455
I2 Cu2 Cu1 123.98(5) 2_665 1_455
I2 Cu2 Cu1 60.10(4) 2_565 1_455
I2 Cu2 Cu1 119.18(5) . 1_455
I1 Cu2 Cu2 130.14(7) . 2_665
I2 Cu2 Cu2 58.77(4) 2_665 2_665
I2 Cu2 Cu2 111.65(6) 2_565 2_665
I2 Cu2 Cu2 57.33(5) . 2_665
Cu1 Cu2 Cu2 171.20(8) 1_455 2_665
I1 Cu2 Cu1 55.04(4) . .
I2 Cu2 Cu1 57.44(4) 2_665 .
I2 Cu2 Cu1 127.11(5) 2_565 .
I2 Cu2 Cu1 132.27(5) . .
Cu1 Cu2 Cu1 90.16(5) 1_455 .
Cu2 Cu2 Cu1 97.82(6) 2_665 .
Cu2 I1 Cu1 65.85(5) . 1_455
Cu2 I1 Cu1 71.78(5) . .
Cu1 I1 Cu1 104.81(5) 1_455 .
Cu2 I2 Cu2 101.96(5) 2_665 2_565
Cu2 I2 Cu2 63.90(5) 2_665 .
Cu2 I2 Cu2 79.43(5) 2_565 .
Cu2 I2 Cu1 68.38(4) 2_665 2_665
Cu2 I2 Cu1 62.21(5) 2_565 2_665
Cu2 I2 Cu1 108.59(4) . 2_665
C3 N1 C1 105.8(5) . .
C3 N1 Cu1 126.9(5) . .
C1 N1 Cu1 127.2(5) . .
C3 N2 C2 106.4(6) . .
C3 N2 C4 126.8(6) . .
C2 N2 C4 126.9(6) . .
C2 C1 N1 109.4(7) . .
C1 C2 N2 106.5(6) . .
N1 C3 N2 111.9(6) . .
C5 C4 C6 121.8(6) . 2_774
C5 C4 N2 119.1(6) . .
C6 C4 N2 119.1(6) 2_774 .
C4 C5 C6 119.2(6) . .
C5 C6 C4 119.0(7) . 2_774

loop_
_geom_bond_atom_site_label_1
_geom_bond_atom_site_label_2
_geom_bond_distance
_geom_bond_site_symmetry_2
Cu1 N1 1.991(5) .
Cu1 I1 2.6238(16) 1_655
Cu1 I1 2.6352(15) .
Cu1 I2 2.7690(14) 2_665
Cu1 Cu2 2.8257(18) 1_655
Cu1 Cu2 3.0543(19) .
Cu2 I1 2.5741(13) .
Cu2 I2 2.6639(15) 2_665
Cu2 I2 2.6993(16) 2_565
Cu2 I2 2.7058(13) .
Cu2 Cu1 2.8257(18) 1_455
Cu2 Cu2 2.842(2) 2_665
I1 Cu1 2.6238(16) 1_455
I2 Cu2 2.6639(15) 2_665
I2 Cu2 2.6993(16) 2_565
I2 Cu1 2.7690(14) 2_665
N1 C3 1.309(9) .
N1 C1 1.378(9) .
N2 C3 1.350(8) .
N2 C2 1.378(9) .
N2 C4 1.428(8) .
C1 C2 1.354(10) .
C4 C5 1.367(9) .
C4 C6 1.392(9) 2_774
C5 C6 1.391(10) .
C6 C4 1.392(9) 2_774
